data_2000347
loop_
_publ_author_name
'Cueto, S.'
'Rys, P.'
'Straumann, H.-P.'
'Gramlich, V.'
'Rys, F. S.'

_publ_section_title
;
 Structure of copper(II) 3-cyanobenzoate
;
_journal_issue 12
_journal_name_full 'Acta Crystallographica Section C'
_journal_page_first 2122
_journal_page_last 2124
_journal_paper_doi 10.1107/S0108270192002932
_journal_volume 48
_journal_year 1992
_chemical_formula_sum 'C16 H8 Cu N2 O4'
_chemical_formula_weight 355.8
_space_group_IT_number 2
_space_group_name_Hall '-P 1'
_space_group_name_H-M_alt 'P -1'
_symmetry_cell_setting triclinic
_symmetry_space_group_name_H-M 'P -1'
_cell_angle_alpha 74.40(3)
_cell_angle_beta 85.02(4)
_cell_angle_gamma 78.64(3)
_cell_formula_units_Z 2
_cell_length_a 6.545(4)
_cell_length_b 10.235(5)
_cell_length_c 12.174(6)
_cell_volume 769.6(7)
_diffrn_radiation_type Mo
_diffrn_radiation_wavelength 0.71069
_exptl_absorpt_coefficient_mu 1.440
_exptl_crystal_density_diffrn 1.535
_exptl_crystal_F_000 358
_cod_data_source_file bx0579.cif
_cod_data_source_block bx0579a
_cod_original_cell_volume 769.6
_cod_original_formula_sum 'C16 H8 Cu1 N2 O4'
_cod_database_code 2000347

loop_
_space_group_symop_id
_space_group_symop_operation_xyz
1 x,y,z
2 -x,-y,-z

loop_
_atom_site_label
_atom_site_fract_x
_atom_site_fract_y
_atom_site_fract_z
_atom_site_U_iso_or_equiv
Cu -.13860(10) -.08340(10) .53440(10) .0240(10)
O(1) .0612(5) -.2133(3) .4656(3) .0380(10)
O(2) .2908(5) -.0707(3) .4078(3) .0340(10)
O(3) .0255(5) -.1483(3) .6726(3) .0400(10)
O(4) .2516(5) -.0026(3) .6176(3) .0330(10)
N(1) .3342(6) -.7599(4) .3977(3) .032(2)
N(2) .1207(9) -.4979(6) 1.1385(5) .076(2)
C(11) .2311(7) -.1834(5) .4192(3) .027(2)
C(12) .3759(6) -.2934(3) .3775(3) .023(2)
C(13) .3163(7) -.4191(4) .3865(3) .025(2)
C(14) .4561(7) -.5257(4) .3568(4) .024(2)
C(15) .6561(7) -.5080(5) .3165(4) .029(2)
C(16) .7154(7) -.3833(4) .3068(4) .030(2)
C(17) .5773(7) -.2769(4) .3377(3) .028(2)
C(18) .3901(7) -.6571(5) .3755(4) .027(2)
C(21) .1778(7) -.0977(4) .6886(4) .026(2)
C(22) .2780(7) -.1582(4) .8009(4) .031(2)
C(23) .1934(7) -.2574(5) .8838(4) .035(2)
C(24) .2832(8) -.3148(5) .9879(4) .043(2)
C(25) .4628(10) -.2729(6) 1.0109(5) .061(3)
C(26) .5467(9) -.1751(6) .9306(5) .062(3)
C(27) .4561(8) -.1168(5) .8240(4) .043(2)
C(28) .1931(9) -.4177(6) 1.0712(5) .053(2)

loop_
_geom_angle_atom_site_label_1
_geom_angle_atom_site_label_2
_geom_angle_atom_site_label_3
_geom_angle
O(1) Cu O(4) 88.00(10)
O(4) Cu O(2) 91.20(10)
O(2) Cu O(3) 89.40(10)
O(3) Cu O(1) 887.0(10)
O(1) Cu Cu 85.00(10)
Cu Cu N(1) 172.70(10)

loop_
_geom_bond_atom_site_label_1
_geom_bond_atom_site_label_2
_geom_bond_distance
Cu O(1) 1.975(3)
Cu O(3) 1.965(3)
Cu O(2) 1.957(3)
Cu O(4) 1.964(3)
Cu N(1) 2.191(4)
